data_2015299
loop_
_publ_author_name
'Li, Zhi-Gang'
'Xu, Jing-Wei'
'Jia, Heng-Qing'
'Hu, Ning-Hai'

_publ_section_title
;Poly[di-\m~3~-chloro-\m~2~-<i>trans</i>-1,2-di-4-pyridylethylene-dicopper(I)]:
 a two-dimensional organic--inorganic hybrid constructed from linear CuCl
 clusters and bridging ligands
;
_journal_coeditor_code FG3011
_journal_issue 5
_journal_name_full 'Acta Crystallographica Section C'
_journal_page_first m205
_journal_page_last m207
_journal_paper_doi 10.1107/S0108270106011814
_journal_volume 62
_journal_year 2006
_chemical_formula_iupac '[Cu2 Cl2 (C12 H10 N2)]'
_chemical_formula_moiety 'C12 H10 Cl2 Cu2 N2'
_chemical_formula_sum 'C12 H10 Cl2 Cu2 N2'
_chemical_formula_weight 380.20
_chemical_name_systematic Poly[\m~2~-<i>trans</i>-1,2-bis(4-pyridyl)ethylene-di-\m~3~-chloro-dicopper(I)]
_space_group_IT_number 14
_symmetry_cell_setting monoclinic
_symmetry_space_group_name_Hall '-P 2ybc'
_symmetry_space_group_name_H-M 'P 1 21/c 1'
_atom_sites_solution_hydrogens geom
_atom_sites_solution_primary direct
_atom_sites_solution_secondary difmap
_cell_angle_alpha 90.00
_cell_angle_beta 97.082(6)
_cell_angle_gamma 90.00
_cell_formula_units_Z 2
_cell_length_a 3.7965(11)
_cell_length_b 15.078(5)
_cell_length_c 10.972(4)
_cell_measurement_reflns_used 619
_cell_measurement_temperature 293(2)
_cell_measurement_theta_max 22.15
_cell_measurement_theta_min 2.31
_cell_volume 623.3(4)
_computing_cell_refinement SMART
_computing_data_collection 'SMART (Bruker, 1998)'
_computing_data_reduction 'SAINT (Bruker, 2003)'
_computing_molecular_graphics 'SHELXTL (Bruker, 1997)'
_computing_publication_material SHELXTL
_computing_structure_refinement 'SHELXL97 (Sheldrick, 1997)'
_computing_structure_solution 'SHELXS97 (Sheldrick, 1997)'
_diffrn_ambient_temperature 293(2)
_diffrn_measured_fraction_theta_full 0.998
_diffrn_measured_fraction_theta_max 0.998
_diffrn_measurement_device_type 'Bruker SMART APEX CCD area-detector'
_diffrn_measurement_method '\f and \w'
_diffrn_radiation_monochromator graphite
_diffrn_radiation_source 'fine-focus sealed tube'
_diffrn_radiation_type MoK\a
_diffrn_radiation_wavelength 0.71073
_diffrn_reflns_av_R_equivalents 0.0529
_diffrn_reflns_av_sigmaI/netI 0.0657
_diffrn_reflns_limit_h_max 4
_diffrn_reflns_limit_h_min -4
_diffrn_reflns_limit_k_max 18
_diffrn_reflns_limit_k_min -18
_diffrn_reflns_limit_l_max 10
_diffrn_reflns_limit_l_min -13
_diffrn_reflns_number 3304
_diffrn_reflns_theta_full 26.07
_diffrn_reflns_theta_max 26.07
_diffrn_reflns_theta_min 2.31
_exptl_absorpt_coefficient_mu 3.818
_exptl_absorpt_correction_T_max 0.6037
_exptl_absorpt_correction_T_min 0.3320
_exptl_absorpt_correction_type multi-scan
_exptl_absorpt_process_details '(SAINT; Bruker, 2003)'
_exptl_crystal_colour dark-yellow
_exptl_crystal_density_diffrn 2.026
_exptl_crystal_density_method 'not measured'
_exptl_crystal_description plate
_exptl_crystal_F_000 376
_exptl_crystal_size_max 0.36
_exptl_crystal_size_mid 0.26
_exptl_crystal_size_min 0.15
_refine_diff_density_max 0.491
_refine_diff_density_min -0.423
_refine_ls_extinction_method none
_refine_ls_goodness_of_fit_ref 1.054
_refine_ls_hydrogen_treatment constr
_refine_ls_matrix_type full
_refine_ls_number_parameters 82
_refine_ls_number_reflns 1238
_refine_ls_number_restraints 0
_refine_ls_restrained_S_all 1.054
_refine_ls_R_factor_all 0.0871
_refine_ls_R_factor_gt 0.0546
_refine_ls_shift/su_max 0.000
_refine_ls_shift/su_mean 0.000
_refine_ls_structure_factor_coef Fsqd
_refine_ls_weighting_details 'calc w=1/[\s^2^(Fo^2^)+(0.0513P)^2^] where P=(Fo^2^+2Fc^2^)/3'
_refine_ls_weighting_scheme calc
_refine_ls_wR_factor_gt 0.1075
_refine_ls_wR_factor_ref 0.1198
_reflns_number_gt 840
_reflns_number_total 1238
_reflns_threshold_expression I>2\s(I)
_cod_data_source_file fg3011.cif
_cod_data_source_block I
_cod_depositor_comments
;
The following automatic conversions were performed:
'_symmetry_cell_setting' value 'Monoclinic' changed to 'monoclinic'
according to '/home/saulius/struct/CIF-dictionaries/cif_core.dic'
dictionary named 'cif_core.dic' version 2.4.1 from 2010-06-29.

Automatic conversion script
Id: cif_fix_enum 1527 2010-12-29 10:47:43Z saulius 

The following automatic conversions were performed:

'_symmetry_cell_setting' value 'Monoclinic' changed to 'monoclinic'
according to /home/saulius/struct/CIF-dictionaries/cif_core.dic
dictionary named 'cif_core.dic' version 2.4.1 from 2010-06-29.

Automatic conversion script
Id: cif_fix_values 1715 2011-07-08 13:25:40Z adriana 
;
_cod_original_sg_symbol_H-M 'P 21/c'
_cod_database_code 2015299

loop_
_symmetry_equiv_pos_as_xyz
'x, y, z'
'-x, y+1/2, -z+1/2'
'-x, -y, -z'
'x, -y-1/2, z-1/2'

loop_
_atom_site_type_symbol
_atom_site_label
_atom_site_fract_x
_atom_site_fract_y
_atom_site_fract_z
_atom_site_U_iso_or_equiv
_atom_site_adp_type
_atom_site_calc_flag
_atom_site_refinement_flags
_atom_site_occupancy
Cu Cu1 0.2722(2) 0.43705(5) 0.55941(7) 0.0603(3) Uani d . 1
Cl1 Cl1 0.1807(4) 0.50141(9) 0.34369(11) 0.0397(4) Uani d . 1
N N1 0.3155(11) 0.3068(3) 0.5309(4) 0.0368(11) Uani d . 1
C C1 0.4863(14) 0.2531(3) 0.6147(5) 0.0409(13) Uani d . 1
H H1 0.5857 0.2779 0.6887 0.049 Uiso calc R 1
C C2 0.5246(15) 0.1637(3) 0.5988(5) 0.0416(14) Uani d . 1
H H2 0.6439 0.1294 0.6612 0.050 Uiso calc R 1
C C3 0.3840(14) 0.1246(3) 0.4887(5) 0.0334(12) Uani d . 1
C C4 0.2072(14) 0.1800(4) 0.4020(5) 0.0401(13) Uani d . 1
H H4 0.1050 0.1569 0.3273 0.048 Uiso calc R 1
C C5 0.1805(14) 0.2691(3) 0.4249(5) 0.0425(14) Uani d . 1
H H5 0.0632 0.3049 0.3639 0.051 Uiso calc R 1
C C6 0.4197(16) 0.0299(3) 0.4602(5) 0.0431(14) Uani d . 1
H H6 0.3258 0.0101 0.3827 0.052 Uiso calc R 1

loop_
_atom_site_aniso_label
_atom_site_aniso_U_11
_atom_site_aniso_U_22
_atom_site_aniso_U_33
_atom_site_aniso_U_12
_atom_site_aniso_U_13
_atom_site_aniso_U_23
Cu1 0.0775(7) 0.0358(4) 0.0653(6) 0.0075(4) 0.0001(4) -0.0096(4)
Cl1 0.0404(8) 0.0426(8) 0.0345(7) 0.0021(6) -0.0019(5) -0.0002(6)
N1 0.040(3) 0.026(2) 0.044(3) 0.004(2) 0.004(2) -0.004(2)
C1 0.045(4) 0.038(3) 0.038(3) 0.004(3) -0.004(3) -0.008(2)
C2 0.047(4) 0.040(3) 0.037(3) 0.004(3) 0.002(3) 0.006(3)
C3 0.029(3) 0.033(3) 0.038(3) 0.001(2) 0.002(2) -0.004(2)
C4 0.047(4) 0.037(3) 0.035(3) 0.002(3) -0.003(3) -0.006(2)
C5 0.054(4) 0.033(3) 0.039(3) 0.004(3) -0.002(3) 0.001(2)
C6 0.053(4) 0.038(3) 0.037(3) 0.002(3) 0.000(3) 0.000(2)

loop_
_atom_type_symbol
_atom_type_description
_atom_type_scat_dispersion_real
_atom_type_scat_dispersion_imag
_atom_type_scat_source
C C 0.0033 0.0016 'International Tables Vol C Tables 4.2.6.8 and 6.1.1.4'
H H 0.0000 0.0000 'International Tables Vol C Tables 4.2.6.8 and 6.1.1.4'
N N 0.0061 0.0033 'International Tables Vol C Tables 4.2.6.8 and 6.1.1.4'
Cl Cl 0.1484 0.1585 'International Tables Vol C Tables 4.2.6.8 and 6.1.1.4'
Cu Cu 0.3201 1.2651 'International Tables Vol C Tables 4.2.6.8 and 6.1.1.4'

loop_
_geom_angle_atom_site_label_1
_geom_angle_atom_site_label_2
_geom_angle_atom_site_label_3
_geom_angle_site_symmetry_1
_geom_angle_site_symmetry_3
_geom_angle
_geom_angle_publ_flag
N1 Cu1 Cl1 . 3_566 122.94(13) y
N1 Cu1 Cl1 . 3_666 111.45(13) y
Cl1 Cu1 Cl1 3_566 3_666 106.96(6) y
N1 Cu1 Cl1 . . 103.53(13) y
Cl1 Cu1 Cl1 3_566 . 104.47(5) y
Cl1 Cu1 Cl1 3_666 . 106.04(5) y
N1 Cu1 Cu1 . 3_666 119.66(13) ?
Cl1 Cu1 Cu1 3_566 3_666 116.67(5) ?
Cl1 Cu1 Cu1 3_666 3_666 55.20(4) ?
Cl1 Cu1 Cu1 . 3_666 50.84(4) ?
N1 Cu1 Cu1 . 3_566 128.50(14) ?
Cl1 Cu1 Cu1 3_566 3_566 55.55(5) ?
Cl1 Cu1 Cu1 3_666 3_566 117.54(5) ?
Cl1 Cu1 Cu1 . 3_566 48.91(4) ?
Cu1 Cu1 Cu1 3_666 3_566 79.14(4) ?
Cu1 Cl1 Cu1 3_566 3_666 106.96(6) ?
Cu1 Cl1 Cu1 3_566 . 75.53(5) ?
Cu1 Cl1 Cu1 3_666 . 73.96(5) ?
C1 N1 C5 . . 116.4(4) ?
C1 N1 Cu1 . . 122.1(3) ?
C5 N1 Cu1 . . 121.5(3) ?
N1 C1 C2 . . 124.1(5) ?
N1 C1 H1 . . 118.0 ?
C2 C1 H1 . . 118.0 ?
C1 C2 C3 . . 119.5(5) ?
C1 C2 H2 . . 120.2 ?
C3 C2 H2 . . 120.2 ?
C4 C3 C2 . . 116.4(5) ?
C4 C3 C6 . . 119.5(4) ?
C2 C3 C6 . . 124.1(5) ?
C5 C4 C3 . . 120.6(5) ?
C5 C4 H4 . . 119.7 ?
C3 C4 H4 . . 119.7 ?
N1 C5 C4 . . 123.1(5) ?
N1 C5 H5 . . 118.5 ?
C4 C5 H5 . . 118.5 ?
C6 C6 C3 3_656 . 123.9(6) ?
C6 C6 H6 3_656 . 118.0 ?
C3 C6 H6 . . 118.0 ?

loop_
_geom_bond_atom_site_label_1
_geom_bond_atom_site_label_2
_geom_bond_site_symmetry_2
_geom_bond_distance
_geom_bond_publ_flag
Cu1 N1 . 1.999(4) y
Cu1 Cl1 3_566 2.3235(16) y
Cu1 Cl1 3_666 2.4003(17) y
Cu1 Cl1 . 2.5420(17) y
Cu1 Cu1 3_666 2.9752(17) y
Cu1 Cu1 3_566 2.9848(17) y
N1 C1 . 1.331(6) ?
N1 C5 . 1.339(6) ?
C1 C2 . 1.370(7) ?
C1 H1 . 0.9300 ?
C2 C3 . 1.391(7) ?
C2 H2 . 0.9300 ?
C3 C4 . 1.377(7) ?
C3 C6 . 1.471(7) ?
C4 C5 . 1.371(7) ?
C4 H4 . 0.9300 ?
C5 H5 . 0.9300 ?
C6 C6 3_656 1.347(10) ?
C6 H6 . 0.9300 ?

loop_
_geom_hbond_atom_site_label_D
_geom_hbond_atom_site_label_H
_geom_hbond_atom_site_label_A
_geom_hbond_site_symmetry_A
_geom_hbond_distance_DH
_geom_hbond_distance_HA
_geom_hbond_distance_DA
_geom_hbond_angle_DHA
C6 H6 Cl1 2_545 0.93 2.95 3.824(6) 157.1
